data_4020431
loop_
_publ_author_name
'Stephen Hanessian'
'Yihua Hou'
'Malken Bayrakdarian'
'Marina Tintelnot-Blomley'

_publ_section_title
;
 Stereoselective Synthesis of Constrained Oxacyclic Hydroxyethylene
 Isosteres of Aspartic Protease Inhibitors: Aldol and Mukaiyama Aldol
 Methodologies for Branched Tetrahydrofuran 2-Carboxylic Acids
;
_journal_name_full 'Journal of Organic Chemistry'
_journal_page_first 6735
_journal_page_last 6745
_journal_paper_doi 10.1021/jo050749y
_journal_volume 70
_journal_year 2005
_chemical_formula_sum 'C21 H25 N O3'
_chemical_formula_weight 339.42
_space_group_IT_number 18
_space_group_name_Hall 'P 2 2ab'
_space_group_name_H-M_alt 'P 21 21 2'
_symmetry_cell_setting orthorhombic
_symmetry_space_group_name_Hall 'P 2 2ab'
_symmetry_space_group_name_H-M 'P 21 21 2'
_cell_angle_alpha 90.00
_cell_angle_beta 90.00
_cell_angle_gamma 90.00
_cell_formula_units_Z 4
_cell_length_a 7.781(3)
_cell_length_b 24.480(11)
_cell_length_c 10.034(4)
_cell_measurement_temperature 293(2)
_cell_volume 1911.3(14)
_diffrn_ambient_temperature 293(2)
_exptl_crystal_density_diffrn 1.180
_exptl_crystal_density_meas ?
_cod_depositor_comments
;
The following automatic conversions were performed:
'_symmetry_cell_setting' value 'Orthorhombic' changed to 'orthorhombic'
according to '/home/saulius/struct/CIF-dictionaries/cif_core.dic'
dictionary named 'cif_core.dic' version 2.4.1 from
2010-06-29.

'_geom_bond_publ_flag' value 'Y' changed to 'y' according to
'/home/saulius/struct/CIF-dictionaries/cif_core.dic' dictionary named
'cif_core.dic' version 2.4.1 from 2010-06-29 (27 times).

Automatic conversion script
Id: cif_fix_enum 1527 2010-12-29 10:47:43Z saulius 

The following automatic conversions were performed:

'_exptl_crystal_density_meas' value 'none' was changed to '?' - the
value is perceived as not measured.

Automatic conversion script
Id: cif_fix_values 3008 2015-01-20 13:52:24Z robertas 
;
_cod_database_code 4020431

loop_
_symmetry_equiv_pos_as_xyz
'x, y, z'
'x+1/2, -y+1/2, -z'
'-x+1/2, y+1/2, -z'
'-x, -y, z'

loop_
_atom_site_label
_atom_site_type_symbol
_atom_site_fract_x
_atom_site_fract_y
_atom_site_fract_z
_atom_site_U_iso_or_equiv
_atom_site_adp_type
_atom_site_occupancy
_atom_site_symmetry_multiplicity
_atom_site_calc_flag
_atom_site_refinement_flags
_atom_site_disorder_assembly
_atom_site_disorder_group
O1 O 0.7489(3) 0.50032(8) 0.02641(18) 0.1087(7) Uani 1 1 d . . .
O2 O 0.7822(3) 0.47257(7) 0.23301(19) 0.0984(6) Uani 1 1 d . . .
O3 O 0.9679(3) 0.60425(7) 0.1641(2) 0.0934(6) Uani 1 1 d . . .
H3 H 1.0531 0.5865 0.1851 0.140 Uiso 1 1 calc R . .
N N 0.6268(3) 0.64528(8) 0.40100(18) 0.0759(6) Uani 1 1 d . . .
C2 C 0.7434(4) 0.50854(11) 0.1574(3) 0.0790(7) Uani 1 1 d . . .
C3 C 0.6888(3) 0.56525(9) 0.1902(2) 0.0715(6) Uani 1 1 d . . .
H3A H 0.5890 0.5639 0.2496 0.086 Uiso 1 1 calc R . .
C4 C 0.6335(4) 0.58857(11) 0.0551(2) 0.0921(9) Uani 1 1 d . . .
H4A H 0.5092 0.5899 0.0479 0.111 Uiso 1 1 calc R . .
H4B H 0.6792 0.6251 0.0422 0.111 Uiso 1 1 calc R . .
C5 C 0.7075(6) 0.54980(12) -0.0437(3) 0.1249(13) Uani 1 1 d . . .
H5A H 0.6249 0.5424 -0.1138 0.150 Uiso 1 1 calc R . .
H5B H 0.8101 0.5652 -0.0837 0.150 Uiso 1 1 calc R . .
C6 C 0.8338(3) 0.59495(9) 0.2594(2) 0.0731(6) Uani 1 1 d . . .
H6 H 0.8785 0.5716 0.3308 0.088 Uiso 1 1 calc R . .
C7 C 0.7829(3) 0.65004(10) 0.3186(3) 0.0795(7) Uani 1 1 d . . .
H7 H 0.7526 0.6736 0.2432 0.095 Uiso 1 1 calc R . .
C8 C 0.9374(5) 0.67699(14) 0.3871(4) 0.1260(12) Uani 1 1 d . . .
H8A H 0.8993 0.7082 0.4368 0.189 Uiso 1 1 calc R . .
H8B H 1.0191 0.6883 0.3210 0.189 Uiso 1 1 calc R . .
H8C H 0.9905 0.6513 0.4465 0.189 Uiso 1 1 calc R . .
C9 C 0.5426(4) 0.69835(10) 0.4180(3) 0.0887(8) Uani 1 1 d . . .
H9A H 0.6260 0.7245 0.4512 0.106 Uiso 1 1 calc R . .
H9B H 0.4525 0.6949 0.4843 0.106 Uiso 1 1 calc R . .
C10 C 0.4661(4) 0.71981(10) 0.2911(2) 0.0769(7) Uani 1 1 d . . .
C11 C 0.4965(4) 0.77229(10) 0.2482(3) 0.0925(8) Uani 1 1 d . . .
H11 H 0.5701 0.7948 0.2962 0.111 Uiso 1 1 calc R . .
C12 C 0.4177(5) 0.79175(14) 0.1334(3) 0.1096(11) Uani 1 1 d . . .
H12 H 0.4396 0.8271 0.1043 0.131 Uiso 1 1 calc R . .
C13 C 0.3081(6) 0.75904(15) 0.0635(4) 0.1197(12) Uani 1 1 d . . .
H13 H 0.2551 0.7722 -0.0132 0.144 Uiso 1 1 calc R . .
C14 C 0.2762(5) 0.70727(14) 0.1055(3) 0.1146(11) Uani 1 1 d . . .
H14 H 0.2011 0.6851 0.0578 0.138 Uiso 1 1 calc R . .
C15 C 0.3542(4) 0.68771(11) 0.2177(3) 0.0937(8) Uani 1 1 d . . .
H15 H 0.3317 0.6522 0.2453 0.112 Uiso 1 1 calc R . .
C16 C 0.6546(5) 0.61940(12) 0.5323(3) 0.0972(9) Uani 1 1 d . . .
H16A H 0.7128 0.6450 0.5905 0.117 Uiso 1 1 calc R . .
H16B H 0.7284 0.5878 0.5214 0.117 Uiso 1 1 calc R . .
C17 C 0.4901(5) 0.60201(12) 0.5957(3) 0.0952(9) Uani 1 1 d . . .
C18 C 0.4420(6) 0.62008(16) 0.7221(3) 0.1268(13) Uani 1 1 d . . .
H18 H 0.5130 0.6441 0.7681 0.152 Uiso 1 1 calc R . .
C19 C 0.2915(7) 0.6029(2) 0.7796(4) 0.1491(19) Uani 1 1 d . . .
H19 H 0.2619 0.6151 0.8643 0.179 Uiso 1 1 calc R . .
C20 C 0.1855(7) 0.56826(19) 0.7137(5) 0.1526(18) Uani 1 1 d . . .
H20 H 0.0844 0.5563 0.7536 0.183 Uiso 1 1 calc R . .
C21 C 0.2278(6) 0.55084(16) 0.5881(4) 0.1443(15) Uani 1 1 d . . .
H21 H 0.1543 0.5276 0.5419 0.173 Uiso 1 1 calc R . .
C22 C 0.3777(6) 0.56760(14) 0.5312(4) 0.1194(12) Uani 1 1 d . . .
H22 H 0.4050 0.5554 0.4460 0.143 Uiso 1 1 calc R . .

loop_
_atom_site_aniso_label
_atom_site_aniso_U_11
_atom_site_aniso_U_22
_atom_site_aniso_U_33
_atom_site_aniso_U_23
_atom_site_aniso_U_13
_atom_site_aniso_U_12
O1 0.164(2) 0.0797(11) 0.0822(11) -0.0206(10) -0.0004(13) 0.0159(13)
O2 0.1207(16) 0.0688(10) 0.1058(14) 0.0106(10) 0.0007(12) 0.0020(10)
O3 0.0897(13) 0.0819(12) 0.1085(13) -0.0005(10) 0.0203(12) 0.0008(10)
N 0.0978(15) 0.0698(12) 0.0601(11) -0.0036(10) 0.0008(11) 0.0118(11)
C2 0.0911(19) 0.0643(15) 0.0817(16) -0.0030(13) 0.0059(15) -0.0034(14)
C3 0.0847(16) 0.0624(13) 0.0674(14) -0.0056(11) 0.0006(13) 0.0017(12)
C4 0.123(2) 0.0793(16) 0.0744(16) -0.0032(14) -0.0118(16) 0.0120(16)
C5 0.198(4) 0.102(2) 0.0746(17) -0.0064(16) 0.000(2) 0.023(2)
C6 0.0804(16) 0.0667(13) 0.0722(14) -0.0066(12) 0.0027(13) 0.0000(12)
C7 0.0893(17) 0.0676(14) 0.0817(15) -0.0126(12) -0.0010(15) -0.0041(14)
C8 0.120(3) 0.112(2) 0.146(3) -0.052(2) -0.005(2) -0.021(2)
C9 0.119(2) 0.0732(15) 0.0743(16) -0.0123(13) 0.0050(17) 0.0142(15)
C10 0.0892(18) 0.0693(14) 0.0720(15) -0.0005(12) 0.0152(14) 0.0113(14)
C11 0.108(2) 0.0714(15) 0.0979(19) -0.0011(14) 0.0110(18) 0.0016(15)
C12 0.128(3) 0.085(2) 0.116(3) 0.0317(18) 0.020(2) 0.011(2)
C13 0.146(3) 0.111(3) 0.102(2) 0.020(2) -0.013(2) 0.020(2)
C14 0.126(3) 0.101(2) 0.116(3) 0.0101(19) -0.037(2) 0.008(2)
C15 0.100(2) 0.0787(17) 0.102(2) 0.0056(16) -0.0035(18) 0.0026(16)
C16 0.122(3) 0.0985(19) 0.0709(16) 0.0013(15) -0.0144(18) 0.0194(18)
C17 0.133(3) 0.095(2) 0.0578(14) 0.0104(14) 0.0089(18) 0.0299(19)
C18 0.158(4) 0.161(3) 0.0609(17) 0.0021(19) 0.002(2) 0.049(3)
C19 0.185(5) 0.192(5) 0.070(2) 0.019(3) 0.027(3) 0.079(4)
C20 0.189(5) 0.150(4) 0.118(3) 0.049(3) 0.059(3) 0.042(3)
C21 0.166(4) 0.124(3) 0.143(3) 0.008(3) 0.060(3) -0.007(3)
C22 0.154(3) 0.107(2) 0.097(2) -0.0081(19) 0.043(2) -0.007(2)

loop_
_geom_bond_atom_site_label_1
_geom_bond_atom_site_label_2
_geom_bond_site_symmetry_1
_geom_bond_site_symmetry_2
_geom_bond_distance
_geom_bond_publ_flag
O1 C2 . . 1.330(3) y
O1 C5 . . 1.437(3) y
O2 C2 . . 1.201(3) y
O3 C6 . . 1.433(3) y
O3 H3 . . 0.82 ?
N C9 . . 1.465(3) y
N C7 . . 1.474(3) y
N C16 . . 1.477(3) y
C2 C3 . . 1.489(3) y
C3 C6 . . 1.511(3) y
C3 C4 . . 1.533(3) y
C3 H3a . . 0.98 ?
C4 C5 . . 1.488(4) y
C4 H4a . . 0.97 ?
C4 H4b . . 0.97 ?
C5 H5a . . 0.97 ?
C5 H5b . . 0.97 ?
C6 C7 . . 1.526(3) y
C6 H6 . . 0.98 ?
C7 C8 . . 1.534(4) y
C7 H7 . . 0.98 ?
C8 H8a . . 0.96 ?
C8 H8b . . 0.96 ?
C8 H8c . . 0.96 ?
C9 C10 . . 1.501(4) y
C9 H9a . . 0.97 ?
C9 H9b . . 0.97 ?
C10 C11 . . 1.376(3) y
C10 C15 . . 1.385(4) y
C11 C12 . . 1.389(4) y
C11 H11 . . 0.93 ?
C12 C13 . . 1.364(4) y
C12 H12 . . 0.93 ?
C13 C14 . . 1.359(4) y
C13 H13 . . 0.93 ?
C14 C15 . . 1.366(4) y
C14 H14 . . 0.93 ?
C15 H15 . . 0.93 ?
C16 C17 . . 1.492(4) y
C16 H16a . . 0.97 ?
C16 H16b . . 0.97 ?
C17 C22 . . 1.376(5) y
C17 C18 . . 1.394(4) y
C18 C19 . . 1.371(6) y
C18 H18 . . 0.93 ?
C19 C20 . . 1.355(6) y
C19 H19 . . 0.93 ?
C20 C21 . . 1.370(5) y
C20 H20 . . 0.93 ?
C21 C22 . . 1.362(5) y
C21 H21 . . 0.93 ?
C22 H22 . . 0.93 ?

loop_
_cod_related_entry_id
_cod_related_entry_database
_cod_related_entry_code
1 ChemSpider 9396522
